data_1566877
loop_
_publ_author_name
'Soldatova, Natalia S.'
'Postnikov, Pavel S.'
'Ivanov, Daniil M.'
'Semyonov, Oleg V.'
'Kukurina, Olga S.'
'Guselnikova, Olga'
'Yamauchi, Yusuke'
'Wirth, Thomas'
'Zhdankin, Viktor V.'
'Yusubov, Mekhman S.'
'Gomila, Rosa M.'
'Frontera, Antonio'
'Resnati, Giuseppe'
'Kukushkin, Vadim Yu.'

_publ_section_title
;
 Zwitterionic iodonium species afford halogen bond-based porous organic
 frameworks
;
_journal_name_full 'Chemical Science'
_journal_paper_doi 10.1039/D2SC00892K
_journal_year 2022
_chemical_formula_moiety 'C14 H13 I O3 S'
_chemical_formula_sum 'C14 H13 I O3 S'
_chemical_formula_weight 388.20
_space_group_crystal_system monoclinic
_space_group_IT_number 14
_space_group_name_Hall '-P 2ybc'
_space_group_name_H-M_alt 'P 1 21/c 1'
_atom_sites_solution_hydrogens geom
_atom_sites_solution_primary iterative
_audit_creation_date 2020-07-22
_audit_creation_method
;
Olex2 1.3
(compiled 2020.02.04 svn.rd84adfe8 for OlexSys, GUI svn.r6032)
;
_audit_update_record
;
2021-07-13 deposited with the CCDC.	2022-04-27 downloaded from the CCDC.
;
_cell_angle_alpha 90
_cell_angle_beta 97.033(2)
_cell_angle_gamma 90
_cell_formula_units_Z 4
_cell_length_a 7.09640(10)
_cell_length_b 23.1449(4)
_cell_length_c 8.14500(10)
_cell_measurement_reflns_used 5742
_cell_measurement_temperature 100(2)
_cell_measurement_theta_max 70.0610
_cell_measurement_theta_min 1.9310
_cell_volume 1327.71(3)
_computing_cell_refinement 'CrysAlisPro 1.171.40.50a (Rigaku OD, 2019)'
_computing_data_collection 'CrysAlisPro 1.171.40.50a (Rigaku OD, 2019)'
_computing_data_reduction 'CrysAlisPro 1.171.40.50a (Rigaku OD, 2019)'
_computing_molecular_graphics 'Olex2 1.3 (Dolomanov et al., 2009)'
_computing_publication_material 'Olex2 1.3 (Dolomanov et al., 2009)'
_computing_structure_refinement 'SHELXL 2014/7 (Sheldrick, 2015)'
_computing_structure_solution 'olex2.solve 1.3 (Bourhis et al., 2015)'
_diffrn_ambient_environment N~2~
_diffrn_ambient_temperature 100(2)
_diffrn_detector 'CCD plate'
_diffrn_detector_area_resol_mean 10.0000
_diffrn_detector_type HyPix3000
_diffrn_measured_fraction_theta_full 1.000
_diffrn_measured_fraction_theta_max 0.999
_diffrn_measurement_details
;
List of Runs (angles in degrees, time in seconds):

  # Type    Start    End  Width  t~exp~   \w     \q     \k     \f   Frames
#--------------------------------------------------------------------------
  1  \w     50.00  76.00   0.50    0.20    --   38.82-149.00 102.00   52
  2  \w     54.00  84.00   0.50    0.20    --   38.82-122.00 -95.00   60
  3  \w      5.00  47.00   0.50    0.20    --   38.82-122.00 -95.00   84
  4  \w     56.00  90.00   0.50    0.20    --  100.00-122.00 -95.00   68
  5  \w    104.00 154.00   0.50    0.20    --  100.00 149.00 148.00  100
  6  \w     67.00  99.00   0.50    0.20    --  100.00 149.00 148.00   64
  7  \w     92.00 117.00   0.50    0.20    --  100.00 122.00 -14.00   50
  8  \w     60.00  85.00   0.50    0.20    --  100.00-149.00 102.00   50
  9  \w    -66.00 -14.00   0.50    0.20    --  -38.82 122.00 -14.00  104
 10  \w    -55.00 -22.00   0.50    0.20    --  -38.82 149.00 148.00   66
 11  \w    -93.00 -46.00   0.50    0.20    --  -38.82 138.00  60.00   94
 12  \w    -25.00  40.00   0.50    0.20    --   38.82 -65.00  60.00  130
 13  \w     18.00  57.00   0.50    0.20    --   38.82  65.00 150.00   78
 14  \w     65.00  95.00   0.50    0.20    --   38.82  65.00 150.00   60
 15  \w     -4.00  57.00   0.50    0.20    --   38.82 -21.00-180.00  122
 16  \w     48.00  73.00   0.50    0.20    --   38.82 -11.00-180.00   50
 17  \w     27.00  64.00   0.50    0.20    --   38.82  32.00  30.00   74
 18  \w     25.00  59.00   0.50    0.20    --   38.82 -54.00 120.00   68
 19  \w    -37.00 -10.00   0.50    0.20    --   38.82 -11.00-180.00   54
 20  \w    -24.00   1.00   0.50    0.20    --   38.82 -54.00 120.00   50
 21  \w     72.00  98.00   0.50    0.20    --   38.82  32.00  30.00   52
 22  \w     85.00 131.00   0.50    0.20    --  100.00  61.00   0.00   92
 23  \w     31.00 114.00   0.50    0.20    --  100.00 -30.00  90.00  166
 24  \w     32.00  67.00   0.50    0.20    --  100.00-111.00   0.00   70
 25  \w     87.00 154.00   0.50    0.20    --  100.00  30.00  90.00  134
 26  \w    101.00 127.00   0.50    0.20    --  100.00 111.00-150.00   52
 27  \w     44.00  70.00   0.50    0.20    --  100.00 -77.00 -60.00   52
 28  \w     73.00 157.00   0.50    0.20    --  100.00  77.00 150.00  168
 29  \w     32.00  91.00   0.50    0.20    --  100.00-111.00 -90.00  118
 30  \w     76.00 127.00   0.50    0.20    --  100.00 -77.00 -60.00  102
 31  \w    132.00 157.00   0.50    0.20    --  100.00  37.00   0.00   50
 32  \w     35.00 126.00   0.50    0.20    --  100.00 -77.00  60.00  182
 33  \w    132.00 157.00   0.50    0.20    --  100.00  93.00-120.00   50
 34  \w     73.00 102.00   0.50    0.20    --  100.00-111.00   0.00   58
 35  \w     82.00 107.00   0.50    0.20    --  100.00  93.00-120.00   50
 36  \w     87.00 116.00   0.50    0.20    --  100.00  37.00   0.00   58
 37  \w     65.00  91.00   0.50    0.20    --  100.00 -61.00 -60.00   52
 38  \w    103.00 156.00   0.50    0.20    --  100.00  37.00 120.00  106
 39  \w     85.00 110.00   0.50    0.20    --  100.00-111.00 150.00   50
 40  \w     38.00 105.00   0.50    0.20    --  100.00 -93.00 -90.00  134
 41  \w     78.00 114.00   0.50    0.20    --  100.00  61.00 -60.00   72
 42  \w     17.00  43.00   0.50    0.20    --   38.82-149.00 102.00   52
 43  \w    -99.00 -72.00   0.50    0.20    --  -38.82 -43.00 -90.00   54
 44  \w    -48.00  -1.50   0.50    0.20    --  -38.82  32.00  60.00   93
;
_diffrn_measurement_device 'four-circle diffractometer'
_diffrn_measurement_device_type 'SuperNova, Single source at offset/far, HyPix3000'
_diffrn_measurement_method '\w scans'
_diffrn_orient_matrix_type 'CrysAlisPro convention (1999,Acta A55,543-557)'
_diffrn_orient_matrix_UB_11 -0.1795506000
_diffrn_orient_matrix_UB_12 -0.0379693000
_diffrn_orient_matrix_UB_13 -0.0161227000
_diffrn_orient_matrix_UB_21 -0.1235261000
_diffrn_orient_matrix_UB_22 0.0543055000
_diffrn_orient_matrix_UB_23 0.0106205000
_diffrn_orient_matrix_UB_31 -0.0186253000
_diffrn_orient_matrix_UB_32 0.0062911000
_diffrn_orient_matrix_UB_33 -0.1896081000
_diffrn_radiation_monochromator mirror
_diffrn_radiation_probe x-ray
_diffrn_radiation_type 'Cu K\a'
_diffrn_radiation_wavelength 1.54184
_diffrn_reflns_av_R_equivalents 0.0702
_diffrn_reflns_av_unetI/netI 0.0476
_diffrn_reflns_Laue_measured_fraction_full 1.000
_diffrn_reflns_Laue_measured_fraction_max 0.999
_diffrn_reflns_limit_h_max 8
_diffrn_reflns_limit_h_min -8
_diffrn_reflns_limit_k_max 28
_diffrn_reflns_limit_k_min -28
_diffrn_reflns_limit_l_max 7
_diffrn_reflns_limit_l_min -9
_diffrn_reflns_number 7808
_diffrn_reflns_point_group_measured_fraction_full 1.000
_diffrn_reflns_point_group_measured_fraction_max 0.999
_diffrn_reflns_theta_full 67.684
_diffrn_reflns_theta_max 70.432
_diffrn_reflns_theta_min 3.820
_diffrn_source 'micro-focus sealed X-ray tube'
_diffrn_source_type 'SuperNova (Cu) X-ray Source'
_exptl_absorpt_coefficient_mu 20.441
_exptl_absorpt_correction_T_max 1.000
_exptl_absorpt_correction_T_min 0.207
_exptl_absorpt_correction_type gaussian
_exptl_absorpt_process_details
;
CrysAlisPro 1.171.40.50a (Rigaku Oxford Diffraction, 2019)
Numerical absorption correction based on gaussian integration over
			a multifaceted crystal model
Empirical absorption correction using spherical harmonics,
 implemented in SCALE3 ABSPACK scaling algorithm.
;
_exptl_crystal_colour colourless
_exptl_crystal_colour_primary colourless
_exptl_crystal_density_diffrn 1.942
_exptl_crystal_description prism
_exptl_crystal_F_000 760
_exptl_crystal_size_max 0.406
_exptl_crystal_size_mid 0.229
_exptl_crystal_size_min 0.079
_refine_diff_density_max 1.805
_refine_diff_density_min -2.198
_refine_diff_density_rms 0.227
_refine_ls_extinction_method none
_refine_ls_goodness_of_fit_ref 1.033
_refine_ls_hydrogen_treatment constr
_refine_ls_matrix_type full
_refine_ls_number_parameters 174
_refine_ls_number_reflns 2531
_refine_ls_number_restraints 0
_refine_ls_restrained_S_all 1.033
_refine_ls_R_factor_all 0.0511
_refine_ls_R_factor_gt 0.0498
_refine_ls_shift/su_max 0.002
_refine_ls_shift/su_mean 0.000
_refine_ls_structure_factor_coef Fsqd
_refine_ls_weighting_details 'w=1/[\s^2^(Fo^2^)+(0.1038P)^2^+0.5258P] where P=(Fo^2^+2Fc^2^)/3'
_refine_ls_weighting_scheme calc
_refine_ls_wR_factor_gt 0.1343
_refine_ls_wR_factor_ref 0.1364
_reflns_Friedel_coverage 0.000
_reflns_number_gt 2394
_reflns_number_total 2531
_reflns_threshold_expression 'I > 2\s(I)'
_cod_data_source_file d2sc00892k2.cif
_cod_data_source_block 2
_cod_database_code 1566877
_shelx_shelxl_version_number 2014/7
_chemical_oxdiff_formula 'C14 H13 I1 O3 S1'
_shelx_space_group_comment
;
The symmetry employed for this shelxl refinement is uniquely defined
by the following loop, which should always be used as a source of
symmetry information in preference to the above space-group names.
They are only intended as comments.
;
_reflns_odcompleteness_completeness 99.01
_reflns_odcompleteness_iscentric 1
_reflns_odcompleteness_theta 70.93
_olex2_refinement_description
;
1. Fixed Uiso
 At 1.2 times of:
  All C(H) groups
 At 1.5 times of:
  All C(H,H,H) groups
2.a Aromatic/amide H refined with riding coordinates:
 C2(H2), C6(H6), C3(H3), C5(H5), C12(H12), C9(H9), C10(H10)
2.b Idealised Me refined as rotating group:
 C13(H13A,H13B,H13C), C14(H14A,H14B,H14C)
;
_olex2_submission_special_instructions 'No special instructions were received'
_oxdiff_exptl_absorpt_empirical_details
;
Empirical correction (ABSPACK) includes:
- Absorption correction using spherical harmonics
- Frame scaling
;
_oxdiff_exptl_absorpt_empirical_full_max 2.981
_oxdiff_exptl_absorpt_empirical_full_min 0.544

loop_
_space_group_symop_operation_xyz
'x, y, z'
'-x, y+1/2, -z+1/2'
'-x, -y, -z'
'x, -y-1/2, z-1/2'

loop_
_atom_site_label
_atom_site_type_symbol
_atom_site_fract_x
_atom_site_fract_y
_atom_site_fract_z
_atom_site_U_iso_or_equiv
_atom_site_adp_type
_atom_site_occupancy
_atom_site_site_symmetry_order
_atom_site_calc_flag
_atom_site_refinement_flags_posn
_atom_site_refinement_flags_adp
_atom_site_refinement_flags_occupancy
_atom_site_disorder_assembly
_atom_site_disorder_group
I1 I 0.24689(4) 0.56720(2) 0.04921(3) 0.01467(18) Uani 1 1 d . . . . .
S1 S 0.82494(18) 0.57940(6) 0.75036(16) 0.0215(3) Uani 1 1 d . . . . .
O1 O 0.7263(5) 0.55376(17) 0.8776(4) 0.0212(8) Uani 1 1 d . . . . .
O3 O 0.8468(7) 0.6411(2) 0.7715(5) 0.0462(13) Uani 1 1 d . . . . .
O2 O 0.9972(6) 0.5497(3) 0.7272(6) 0.0542(15) Uani 1 1 d . . . . .
C7 C 0.2639(6) 0.6584(2) 0.0346(5) 0.0150(10) Uani 1 1 d . . . . .
C1 C 0.4281(7) 0.56591(17) 0.2727(7) 0.0127(10) Uani 1 1 d . . . . .
C2 C 0.3516(7) 0.57011(18) 0.4203(7) 0.0154(11) Uani 1 1 d . . . . .
H2 H 0.2208 0.5711 0.4215 0.019 Uiso 1 1 calc R U . . .
C4 C 0.6697(7) 0.57109(18) 0.5624(6) 0.0119(10) Uani 1 1 d . . . . .
C6 C 0.6248(8) 0.56243(19) 0.2674(7) 0.0162(11) Uani 1 1 d . . . . .
H6 H 0.6734 0.5589 0.1668 0.019 Uiso 1 1 calc R U . . .
C3 C 0.4749(7) 0.57285(19) 0.5677(7) 0.0165(10) Uani 1 1 d . . . . .
H3 H 0.4269 0.5758 0.6686 0.020 Uiso 1 1 calc R U . . .
C8 C 0.1285(7) 0.6924(2) 0.0982(6) 0.0206(11) Uani 1 1 d . . . . .
C5 C 0.7436(7) 0.5643(2) 0.4126(8) 0.0172(11) Uani 1 1 d . . . . .
H5 H 0.8740 0.5610 0.4116 0.021 Uiso 1 1 calc R U . . .
C12 C 0.4224(7) 0.6807(2) -0.0300(6) 0.0197(10) Uani 1 1 d . . . . .
H12 H 0.5084 0.6563 -0.0729 0.024 Uiso 1 1 calc R U . . .
C9 C 0.1578(8) 0.7518(2) 0.0961(7) 0.0256(11) Uani 1 1 d . . . . .
H9 H 0.0710 0.7764 0.1370 0.031 Uiso 1 1 calc R U . . .
C13 C -0.0401(7) 0.6686(2) 0.1738(7) 0.0252(11) Uani 1 1 d . . . . .
H13A H -0.0980 0.6381 0.1051 0.038 Uiso 1 1 calc R U . . .
H13B H -0.1310 0.6988 0.1821 0.038 Uiso 1 1 calc R U . . .
H13C H 0.0018 0.6536 0.2820 0.038 Uiso 1 1 calc R U . . .
C11 C 0.4486(7) 0.7406(2) -0.0286(6) 0.0248(12) Uani 1 1 d . . . . .
C10 C 0.3146(9) 0.7747(2) 0.0340(7) 0.0293(12) Uani 1 1 d . . . . .
H10 H 0.3304 0.8146 0.0345 0.035 Uiso 1 1 calc R U . . .
C14 C 0.6192(8) 0.7668(3) -0.0932(7) 0.0339(14) Uani 1 1 d . . . . .
H14A H 0.7035 0.7822 -0.0027 0.051 Uiso 1 1 calc R U . . .
H14B H 0.5789 0.7972 -0.1697 0.051 Uiso 1 1 calc R U . . .
H14C H 0.6840 0.7376 -0.1485 0.051 Uiso 1 1 calc R U . . .

loop_
_atom_site_aniso_label
_atom_site_aniso_U_11
_atom_site_aniso_U_22
_atom_site_aniso_U_33
_atom_site_aniso_U_23
_atom_site_aniso_U_13
_atom_site_aniso_U_12
I1 0.0135(2) 0.0180(3) 0.0106(3) 0.00085(9) -0.00615(15) -0.00322(8)
S1 0.0158(6) 0.0354(7) 0.0115(6) -0.0006(5) -0.0056(5) -0.0041(5)
O1 0.0241(19) 0.0260(18) 0.0125(18) 0.0010(15) -0.0016(15) -0.0013(15)
O3 0.066(3) 0.045(3) 0.023(2) -0.0008(19) -0.011(2) -0.037(2)
O2 0.019(2) 0.125(5) 0.015(2) -0.004(3) -0.0115(18) 0.022(3)
C7 0.017(2) 0.014(3) 0.012(2) 0.0017(16) -0.0065(18) -0.0019(16)
C1 0.013(2) 0.012(2) 0.011(3) 0.0030(15) -0.009(2) -0.0043(14)
C2 0.011(2) 0.016(3) 0.019(3) 0.0010(17) 0.000(2) -0.0004(15)
C4 0.018(3) 0.008(2) 0.008(2) 0.0038(15) -0.0025(19) -0.0037(15)
C6 0.016(3) 0.021(3) 0.011(3) -0.0006(17) 0.000(2) -0.0051(16)
C3 0.018(2) 0.012(2) 0.019(3) 0.0008(18) 0.001(2) 0.0028(16)
C8 0.017(2) 0.025(3) 0.018(2) 0.000(2) -0.0070(19) -0.0016(19)
C5 0.010(3) 0.026(3) 0.014(3) 0.0021(19) -0.002(2) -0.0027(16)
C12 0.015(2) 0.030(3) 0.013(2) 0.001(2) -0.0066(18) -0.0036(19)
C9 0.027(3) 0.024(3) 0.024(3) -0.001(2) -0.004(2) 0.007(2)
C13 0.021(2) 0.028(3) 0.026(3) -0.003(2) 0.003(2) 0.003(2)
C11 0.027(3) 0.026(3) 0.017(3) 0.007(2) -0.013(2) -0.008(2)
C10 0.041(3) 0.018(3) 0.026(3) 0.004(2) -0.010(2) -0.005(2)
C14 0.040(3) 0.035(3) 0.024(3) 0.010(3) -0.006(2) -0.016(3)

loop_
_atom_type_symbol
_atom_type_description
_atom_type_scat_dispersion_real
_atom_type_scat_dispersion_imag
_atom_type_scat_source
C C 0.0181 0.0091 'International Tables Vol C Tables 4.2.6.8 and 6.1.1.4'
H H 0.0000 0.0000 'International Tables Vol C Tables 4.2.6.8 and 6.1.1.4'
O O 0.0492 0.0322 'International Tables Vol C Tables 4.2.6.8 and 6.1.1.4'
S S 0.3331 0.5567 'International Tables Vol C Tables 4.2.6.8 and 6.1.1.4'
I I -0.3257 6.8362 'International Tables Vol C Tables 4.2.6.8 and 6.1.1.4'

loop_
_exptl_crystal_face_index_h
_exptl_crystal_face_index_k
_exptl_crystal_face_index_l
_exptl_crystal_face_perp_dist
0 5 5 0.1318
0 -8 -4 0.0730
0 9 -4 0.1824
0 15 0 0.1672
0 -4 5 0.1330
5 -1 -1 0.0329
-5 1 0 0.0383
0 -15 1 0.2017

loop_
_geom_angle_atom_site_label_1
_geom_angle_atom_site_label_2
_geom_angle_atom_site_label_3
_geom_angle
_geom_angle_site_symmetry_1
_geom_angle_site_symmetry_3
_geom_angle_publ_flag
C1 I1 C7 91.71(15) . . ?
O1 S1 C4 105.6(2) . . ?
O3 S1 O1 112.0(3) . . ?
O3 S1 C4 104.8(2) . . ?
O2 S1 O1 113.1(3) . . ?
O2 S1 O3 114.1(3) . . ?
O2 S1 C4 106.4(3) . . ?
C8 C7 I1 119.8(4) . . ?
C8 C7 C12 123.8(5) . . ?
C12 C7 I1 116.3(4) . . ?
C2 C1 I1 119.3(4) . . ?
C2 C1 C6 121.9(5) . . ?
C6 C1 I1 118.7(4) . . ?
C1 C2 H2 120.7 . . ?
C1 C2 C3 118.6(5) . . ?
C3 C2 H2 120.7 . . ?
C3 C4 S1 118.8(4) . . ?
C3 C4 C5 120.9(5) . . ?
C5 C4 S1 120.3(4) . . ?
C1 C6 H6 120.6 . . ?
C5 C6 C1 118.8(5) . . ?
C5 C6 H6 120.6 . . ?
C2 C3 H3 120.3 . . ?
C4 C3 C2 119.5(5) . . ?
C4 C3 H3 120.3 . . ?
C7 C8 C13 124.1(5) . . ?
C9 C8 C7 116.4(5) . . ?
C9 C8 C13 119.5(5) . . ?
C4 C5 H5 119.9 . . ?
C6 C5 C4 120.2(5) . . ?
C6 C5 H5 119.9 . . ?
C7 C12 H12 120.8 . . ?
C7 C12 C11 118.4(5) . . ?
C11 C12 H12 120.8 . . ?
C8 C9 H9 119.6 . . ?
C10 C9 C8 120.7(5) . . ?
C10 C9 H9 119.6 . . ?
C8 C13 H13A 109.5 . . ?
C8 C13 H13B 109.5 . . ?
C8 C13 H13C 109.5 . . ?
H13A C13 H13B 109.5 . . ?
H13A C13 H13C 109.5 . . ?
H13B C13 H13C 109.5 . . ?
C12 C11 C14 120.5(5) . . ?
C10 C11 C12 118.2(5) . . ?
C10 C11 C14 121.3(5) . . ?
C9 C10 H10 118.7 . . ?
C11 C10 C9 122.6(5) . . ?
C11 C10 H10 118.7 . . ?
C11 C14 H14A 109.5 . . ?
C11 C14 H14B 109.5 . . ?
C11 C14 H14C 109.5 . . ?
H14A C14 H14B 109.5 . . ?
H14A C14 H14C 109.5 . . ?
H14B C14 H14C 109.5 . . ?

loop_
_geom_bond_atom_site_label_1
_geom_bond_atom_site_label_2
_geom_bond_distance
_geom_bond_site_symmetry_2
_geom_bond_publ_flag
I1 C7 2.118(5) . ?
I1 C1 2.096(5) . ?
S1 O1 1.447(4) . ?
S1 O3 1.444(5) . ?
S1 O2 1.435(5) . ?
S1 C4 1.784(5) . ?
C7 C8 1.391(7) . ?
C7 C12 1.398(7) . ?
C1 C2 1.382(8) . ?
C1 C6 1.404(7) . ?
C2 H2 0.9300 . ?
C2 C3 1.398(8) . ?
C4 C3 1.389(7) . ?
C4 C5 1.394(8) . ?
C6 H6 0.9300 . ?
C6 C5 1.367(9) . ?
C3 H3 0.9300 . ?
C8 C9 1.390(7) . ?
C8 C13 1.515(7) . ?
C5 H5 0.9300 . ?
C12 H12 0.9300 . ?
C12 C11 1.400(8) . ?
C9 H9 0.9300 . ?
C9 C10 1.383(9) . ?
C13 H13A 0.9600 . ?
C13 H13B 0.9600 . ?
C13 H13C 0.9600 . ?
C11 C10 1.380(9) . ?
C11 C14 1.505(8) . ?
C10 H10 0.9300 . ?
C14 H14A 0.9600 . ?
C14 H14B 0.9600 . ?
C14 H14C 0.9600 . ?

loop_
_geom_torsion_atom_site_label_1
_geom_torsion_atom_site_label_2
_geom_torsion_atom_site_label_3
_geom_torsion_atom_site_label_4
_geom_torsion
_geom_torsion_site_symmetry_1
_geom_torsion_site_symmetry_2
_geom_torsion_site_symmetry_3
_geom_torsion_site_symmetry_4
_geom_torsion_publ_flag
I1 C7 C8 C9 175.0(3) . . . . ?
I1 C7 C8 C13 -2.5(6) . . . . ?
I1 C7 C12 C11 -174.4(3) . . . . ?
I1 C1 C2 C3 -176.0(3) . . . . ?
I1 C1 C6 C5 177.0(3) . . . . ?
S1 C4 C3 C2 175.9(3) . . . . ?
S1 C4 C5 C6 -174.9(4) . . . . ?
O1 S1 C4 C3 32.6(4) . . . . ?
O1 S1 C4 C5 -148.8(4) . . . . ?
O3 S1 C4 C3 -85.8(4) . . . . ?
O3 S1 C4 C5 92.8(4) . . . . ?
O2 S1 C4 C3 153.1(4) . . . . ?
O2 S1 C4 C5 -28.4(5) . . . . ?
C7 C8 C9 C10 -0.2(8) . . . . ?
C7 C12 C11 C10 -1.1(7) . . . . ?
C7 C12 C11 C14 178.7(4) . . . . ?
C1 C2 C3 C4 -0.2(6) . . . . ?
C1 C6 C5 C4 -1.7(7) . . . . ?
C2 C1 C6 C5 -1.2(7) . . . . ?
C6 C1 C2 C3 2.1(6) . . . . ?
C3 C4 C5 C6 3.6(7) . . . . ?
C8 C7 C12 C11 1.0(7) . . . . ?
C8 C9 C10 C11 0.1(9) . . . . ?
C5 C4 C3 C2 -2.6(7) . . . . ?
C12 C7 C8 C9 -0.4(7) . . . . ?
C12 C7 C8 C13 -177.8(5) . . . . ?
C12 C11 C10 C9 0.6(8) . . . . ?
C13 C8 C9 C10 177.4(5) . . . . ?
C14 C11 C10 C9 -179.2(5) . . . . ?

loop_
_exptl_oxdiff_crystal_face_indexfrac_h
_exptl_oxdiff_crystal_face_indexfrac_k
_exptl_oxdiff_crystal_face_indexfrac_l
_exptl_oxdiff_crystal_face_x
_exptl_oxdiff_crystal_face_y
_exptl_oxdiff_crystal_face_z
0.0220 4.8724 4.9607 -0.2689 0.3146 -0.9103
-0.1165 -7.6834 -4.4914 0.3851 -0.4506 0.8054
0.3805 9.4777 -4.1007 -0.3621 0.4241 0.8301
0.4446 14.9531 -0.1327 -0.6454 0.7557 0.1110
-0.2396 -3.8781 5.0951 0.1081 -0.1269 -0.9860
4.5865 -1.3690 -0.7404 -0.7596 -0.6488 0.0463
-4.5817 1.4495 0.4500 0.7603 0.6495 0.0091
0.0131 -14.8890 0.6979 0.5517 -0.8028 -0.2262
